data_2214838
loop_
_publ_author_name
'Balireddi, Sreenivas'
'Niemeyer, Mark'

_publ_section_title
;
 A sterically crowded triazene:
 1,3-bis(3,5,3'',5''-tetramethyl-1,1':3';1''-terphenyl-2'-yl)triazene
;
_journal_coeditor_code RK2023
_journal_issue 8
_journal_name_full 'Acta Crystallographica Section E'
_journal_page_first o3525
_journal_page_last o3525
_journal_paper_doi 10.1107/S1600536807031923
_journal_volume 63
_journal_year 2007
_chemical_formula_iupac 'C44 H43 N3'
_chemical_formula_moiety 'C44 H43 N3'
_chemical_formula_sum 'C44 H43 N3'
_chemical_formula_weight 613.81
_chemical_melting_point 432.5(5)
_chemical_name_systematic
;
1,3-bis(3,5,3'',5''-tetramethyl-1,1':3';1''-terphenyl-2'-yl)triazene
;
_space_group_IT_number 2
_symmetry_cell_setting triclinic
_symmetry_space_group_name_Hall '-P 1'
_symmetry_space_group_name_H-M 'P -1'
_atom_sites_solution_hydrogens geom
_atom_sites_solution_primary direct
_atom_sites_solution_secondary difmap
_audit_creation_method SHELXL97
_cell_angle_alpha 76.951(9)
_cell_angle_beta 89.617(10)
_cell_angle_gamma 75.534(12)
_cell_formula_units_Z 2
_cell_length_a 9.0846(17)
_cell_length_b 12.0397(18)
_cell_length_c 17.667(2)
_cell_measurement_reflns_used 45
_cell_measurement_temperature 173(2)
_cell_measurement_theta_max 12.5
_cell_measurement_theta_min 5.0
_cell_volume 1820.2(5)
_computing_cell_refinement XSCANS
_computing_data_collection 'XSCANS (Siemens, 1994)'
_computing_data_reduction XSCANS
_computing_molecular_graphics 'DIAMOND (Brandenburg, 2005)'
_computing_publication_material 'SHELXTL (Sheldrick, 1998)'
_computing_structure_refinement 'SHELXL97 (Sheldrick, 1997)'
_computing_structure_solution 'SHELXS97 (Sheldrick, 1997)'
_diffrn_ambient_temperature 173(2)
_diffrn_measured_fraction_theta_full 0.990
_diffrn_measured_fraction_theta_max 0.990
_diffrn_measurement_device_type 'Siemens P4'
_diffrn_measurement_method \w
_diffrn_radiation_monochromator graphite
_diffrn_radiation_source 'fine-focus sealed tube'
_diffrn_radiation_type MoK\a
_diffrn_radiation_wavelength 0.71073
_diffrn_reflns_av_R_equivalents 0.0568
_diffrn_reflns_av_sigmaI/netI 0.0413
_diffrn_reflns_limit_h_max 11
_diffrn_reflns_limit_h_min 0
_diffrn_reflns_limit_k_max 14
_diffrn_reflns_limit_k_min -14
_diffrn_reflns_limit_l_max 22
_diffrn_reflns_limit_l_min -22
_diffrn_reflns_number 8398
_diffrn_reflns_theta_full 27.00
_diffrn_reflns_theta_max 27.00
_diffrn_reflns_theta_min 2.32
_diffrn_standards_decay_% 0.1
_diffrn_standards_interval_count 298
_diffrn_standards_number 2
_exptl_absorpt_coefficient_mu 0.065
_exptl_absorpt_correction_type none
_exptl_crystal_colour pale-yellow
_exptl_crystal_density_diffrn 1.120
_exptl_crystal_density_method 'not measured'
_exptl_crystal_description prism
_exptl_crystal_F_000 656
_exptl_crystal_size_max 0.60
_exptl_crystal_size_mid 0.50
_exptl_crystal_size_min 0.45
_refine_diff_density_max 0.311
_refine_diff_density_min -0.251
_refine_ls_extinction_method none
_refine_ls_goodness_of_fit_ref 1.058
_refine_ls_hydrogen_treatment mixed
_refine_ls_matrix_type full
_refine_ls_number_parameters 438
_refine_ls_number_reflns 7892
_refine_ls_number_restraints 0
_refine_ls_restrained_S_all 1.058
_refine_ls_R_factor_all 0.0656
_refine_ls_R_factor_gt 0.0538
_refine_ls_shift/su_max 0.000
_refine_ls_shift/su_mean 0.000
_refine_ls_structure_factor_coef Fsqd
_refine_ls_weighting_details 'calc w=1/[\s^2^(Fo^2^)+(0.1052P)^2^] where P=(Fo^2^+2Fc^2^)/3'
_refine_ls_weighting_scheme calc
_refine_ls_wR_factor_gt 0.1536
_refine_ls_wR_factor_ref 0.1596
_reflns_number_gt 6028
_reflns_number_total 7892
_reflns_threshold_expression I>2\s(I)
_cod_data_source_file rk2023.cif
_cod_data_source_block I
_cod_depositor_comments
;
The following automatic conversions were performed:

'_chemical_melting_point' value '432-433' was changed to '432.5(5)' -
the average value was taken and precision was estimated.

Automatic conversion script
Id: cif_fix_values 1646 2011-03-28 12:23:43Z adriana 

The following automatic conversions were performed:

'_chemical_melting_point' value '432-433' was changed to '432.5(5)' -
the average value was taken and precision was estimated.

Automatic conversion script
Id: cif_fix_values 1715 2011-07-08 13:25:40Z adriana 
;
_cod_original_cell_volume 1820.3(5)
_cod_database_code 2214838
_cod_database_fobs_code 2214838

loop_
_symmetry_equiv_pos_as_xyz
'x, y, z'
'-x, -y, -z'

loop_
_atom_site_type_symbol
_atom_site_label
_atom_site_fract_x
_atom_site_fract_y
_atom_site_fract_z
_atom_site_U_iso_or_equiv
_atom_site_adp_type
_atom_site_calc_flag
_atom_site_refinement_flags
_atom_site_occupancy
N N1 0.19687(13) 0.43828(9) 0.23915(6) 0.0256(2) Uani d . 1
H H1 0.1630(19) 0.4681(15) 0.1896(10) 0.038(4) Uiso d . 1
N N2 0.33206(12) 0.45578(10) 0.25796(6) 0.0268(2) Uani d . 1
N N3 0.36612(12) 0.53725(9) 0.20773(6) 0.0261(2) Uani d . 1
C C11 0.17110(14) 0.32721(11) 0.27532(7) 0.0260(3) Uani d . 1
C C12 0.12638(16) 0.26029(12) 0.22803(8) 0.0297(3) Uani d . 1
C C13 0.0979(2) 0.15227(14) 0.26374(9) 0.0453(4) Uani d . 1
H H13A 0.0654 0.1069 0.2328 0.0493(12) Uiso calc R 1
C C14 0.1165(3) 0.11037(16) 0.34376(10) 0.0562(5) Uani d . 1
H H14A 0.0994 0.0358 0.3672 0.0493(12) Uiso calc R 1
C C15 0.1602(2) 0.17746(15) 0.38945(9) 0.0467(4) Uani d . 1
H H15A 0.1726 0.1479 0.4443 0.0493(12) Uiso calc R 1
C C16 0.18651(16) 0.28720(13) 0.35704(8) 0.0323(3) Uani d . 1
C C21 0.10876(16) 0.29979(11) 0.14118(7) 0.0272(3) Uani d . 1
C C22 0.22071(16) 0.34079(11) 0.09693(8) 0.0280(3) Uani d . 1
H H22A 0.3082 0.3480 0.1226 0.0493(12) Uiso calc R 1
C C23 0.20660(17) 0.37138(11) 0.01559(8) 0.0306(3) Uani d . 1
C C24 0.07696(18) 0.35995(12) -0.02104(8) 0.0343(3) Uani d . 1
H H24A 0.0661 0.3806 -0.0763 0.0493(12) Uiso calc R 1
C C25 -0.03656(17) 0.31923(12) 0.02107(8) 0.0337(3) Uani d . 1
C C26 -0.02005(16) 0.28995(12) 0.10212(8) 0.0310(3) Uani d . 1
H H26A -0.0974 0.2628 0.1315 0.0493(12) Uiso calc R 1
C C31 0.22574(17) 0.35753(14) 0.41039(8) 0.0343(3) Uani d . 1
C C32 0.34167(19) 0.30339(16) 0.46879(8) 0.0423(4) Uani d . 1
H H32A 0.3984 0.2246 0.4717 0.0493(12) Uiso calc R 1
C C33 0.3750(2) 0.36363(19) 0.52283(9) 0.0508(5) Uani d . 1
C C34 0.2907(2) 0.47823(19) 0.51759(9) 0.0543(5) Uani d . 1
H H34A 0.3127 0.5197 0.5541 0.0493(12) Uiso calc R 1
C C35 0.1740(2) 0.53512(16) 0.46021(9) 0.0453(4) Uani d . 1
C C36 0.14317(18) 0.47275(14) 0.40718(8) 0.0376(3) Uani d . 1
H H36A 0.0640 0.5098 0.3680 0.0493(12) Uiso calc R 1
C C41 0.50935(14) 0.55846(11) 0.22440(7) 0.0249(3) Uani d . 1
C C42 0.51641(15) 0.67694(11) 0.20718(7) 0.0274(3) Uani d . 1
C C43 0.65678(17) 0.70169(13) 0.21674(9) 0.0355(3) Uani d . 1
H H43A 0.6633 0.7813 0.2040 0.0493(12) Uiso calc R 1
C C44 0.78655(17) 0.61237(14) 0.24442(10) 0.0405(4) Uani d . 1
H H44A 0.8805 0.6308 0.2516 0.0493(12) Uiso calc R 1
C C45 0.77815(17) 0.49539(13) 0.26156(9) 0.0372(3) Uani d . 1
H H45A 0.8671 0.4344 0.2808 0.0493(12) Uiso calc R 1
C C46 0.64164(15) 0.46580(12) 0.25103(7) 0.0288(3) Uani d . 1
C C51 0.37757(15) 0.77520(11) 0.17859(8) 0.0281(3) Uani d . 1
C C52 0.38282(16) 0.86209(11) 0.11207(8) 0.0310(3) Uani d . 1
H H52A 0.4751 0.8583 0.0860 0.0493(12) Uiso calc R 1
C C53 0.25486(18) 0.95470(12) 0.08299(9) 0.0356(3) Uani d . 1
C C54 0.12087(18) 0.95858(12) 0.12200(10) 0.0401(4) Uani d . 1
H H54A 0.0329 1.0203 0.1022 0.0493(12) Uiso calc R 1
C C55 0.11196(17) 0.87449(13) 0.18925(10) 0.0389(4) Uani d . 1
C C56 0.24141(16) 0.78290(12) 0.21704(9) 0.0334(3) Uani d . 1
H H56A 0.2369 0.7249 0.2628 0.0493(12) Uiso calc R 1
C C61 0.64236(15) 0.33803(12) 0.26545(8) 0.0310(3) Uani d . 1
C C62 0.60754(16) 0.28933(12) 0.20536(9) 0.0341(3) Uani d . 1
H H62A 0.5830 0.3383 0.1545 0.0493(12) Uiso calc R 1
C C63 0.60795(18) 0.17052(13) 0.21815(11) 0.0431(4) Uani d . 1
C C64 0.6460(2) 0.10049(14) 0.29319(12) 0.0530(5) Uani d . 1
H H64A 0.6452 0.0197 0.3032 0.0493(12) Uiso calc R 1
C C65 0.6850(2) 0.14580(15) 0.35396(11) 0.0546(5) Uani d . 1
C C66 0.6827(2) 0.26500(14) 0.33937(9) 0.0452(4) Uani d . 1
H H66A 0.7090 0.2968 0.3804 0.0493(12) Uiso calc R 1
C C231 0.3311(2) 0.41188(14) -0.03091(9) 0.0439(4) Uani d . 1
H H23A 0.2859 0.4722 -0.0776 0.124(2) Uiso calc R 1
H H23B 0.3995 0.3446 -0.0463 0.124(2) Uiso calc R 1
H H23C 0.3888 0.4451 0.0009 0.124(2) Uiso calc R 1
C C251 -0.1741(2) 0.30356(16) -0.01978(10) 0.0503(4) Uani d . 1
H H25A -0.2480 0.2853 0.0186 0.124(2) Uiso calc R 1
H H25B -0.1418 0.2388 -0.0462 0.124(2) Uiso calc R 1
H H25C -0.2211 0.3765 -0.0581 0.124(2) Uiso calc R 1
C C331 0.5011(3) 0.3029(2) 0.58593(11) 0.0757(7) Uani d . 1
H H33A 0.5323 0.3624 0.6073 0.124(2) Uiso calc R 1
H H33B 0.5885 0.2576 0.5636 0.124(2) Uiso calc R 1
H H33C 0.4636 0.2497 0.6275 0.124(2) Uiso calc R 1
C C351 0.0832(2) 0.66077(18) 0.45559(12) 0.0598(5) Uani d . 1
H H35A -0.0205 0.6715 0.4349 0.124(2) Uiso calc R 1
H H35B 0.1320 0.7155 0.4212 0.124(2) Uiso calc R 1
H H35C 0.0794 0.6766 0.5077 0.124(2) Uiso calc R 1
C C531 0.2619(2) 1.04761(14) 0.01049(11) 0.0520(4) Uani d . 1
H H53A 0.1667 1.0679 -0.0212 0.124(2) Uiso calc R 1
H H53B 0.3474 1.0170 -0.0195 0.124(2) Uiso calc R 1
H H53C 0.2760 1.1182 0.0252 0.124(2) Uiso calc R 1
C C551 -0.0355(2) 0.88193(16) 0.23127(14) 0.0594(5) Uani d . 1
H H55A -0.0749 0.9620 0.2389 0.124(2) Uiso calc R 1
H H55B -0.0161 0.8257 0.2820 0.124(2) Uiso calc R 1
H H55C -0.1105 0.8630 0.2001 0.124(2) Uiso calc R 1
C C631 0.5684(3) 0.11844(17) 0.15313(15) 0.0714(7) Uani d . 1
H H63A 0.5549 0.1777 0.1038 0.124(2) Uiso calc R 1
H H63B 0.4738 0.0940 0.1638 0.124(2) Uiso calc R 1
H H63C 0.6509 0.0499 0.1496 0.124(2) Uiso calc R 1
C C651 0.7302(3) 0.0670(2) 0.43513(13) 0.0911(9) Uani d . 1
H H65A 0.6618 0.0149 0.4483 0.124(2) Uiso calc R 1
H H65B 0.7226 0.1161 0.4730 0.124(2) Uiso calc R 1
H H65C 0.8351 0.0194 0.4362 0.124(2) Uiso calc R 1

loop_
_atom_site_aniso_label
_atom_site_aniso_U_11
_atom_site_aniso_U_22
_atom_site_aniso_U_33
_atom_site_aniso_U_12
_atom_site_aniso_U_13
_atom_site_aniso_U_23
N1 0.0296(6) 0.0238(5) 0.0213(5) -0.0067(4) -0.0063(4) -0.0011(4)
N2 0.0274(6) 0.0289(6) 0.0217(5) -0.0055(4) -0.0020(4) -0.0027(4)
N3 0.0295(6) 0.0213(5) 0.0268(5) -0.0067(4) -0.0022(4) -0.0036(4)
C11 0.0281(6) 0.0254(6) 0.0222(6) -0.0069(5) -0.0020(5) -0.0009(5)
C12 0.0367(7) 0.0264(7) 0.0252(6) -0.0096(6) -0.0017(5) -0.0022(5)
C13 0.0709(11) 0.0355(8) 0.0344(8) -0.0262(8) -0.0034(7) -0.0034(6)
C14 0.0968(15) 0.0386(9) 0.0360(9) -0.0358(10) -0.0007(9) 0.0063(7)
C15 0.0710(12) 0.0440(9) 0.0230(7) -0.0236(8) -0.0044(7) 0.0065(6)
C16 0.0377(8) 0.0344(7) 0.0226(6) -0.0094(6) -0.0029(5) -0.0017(5)
C21 0.0365(7) 0.0209(6) 0.0239(6) -0.0053(5) -0.0037(5) -0.0063(5)
C22 0.0343(7) 0.0218(6) 0.0270(6) -0.0049(5) -0.0027(5) -0.0062(5)
C23 0.0436(8) 0.0196(6) 0.0255(6) -0.0023(5) 0.0005(6) -0.0053(5)
C24 0.0527(9) 0.0228(6) 0.0228(6) -0.0011(6) -0.0095(6) -0.0049(5)
C25 0.0443(8) 0.0216(6) 0.0323(7) -0.0017(6) -0.0133(6) -0.0078(5)
C26 0.0366(7) 0.0257(7) 0.0315(7) -0.0090(6) -0.0039(6) -0.0067(5)
C31 0.0397(8) 0.0454(8) 0.0192(6) -0.0158(7) 0.0008(5) -0.0045(6)
C32 0.0433(9) 0.0587(10) 0.0225(7) -0.0130(7) -0.0020(6) -0.0045(7)
C33 0.0496(10) 0.0829(14) 0.0235(7) -0.0248(9) -0.0032(7) -0.0105(8)
C34 0.0628(11) 0.0845(14) 0.0309(8) -0.0337(11) 0.0043(8) -0.0275(9)
C35 0.0516(10) 0.0586(10) 0.0354(8) -0.0234(8) 0.0111(7) -0.0203(7)
C36 0.0419(8) 0.0476(9) 0.0253(7) -0.0152(7) 0.0013(6) -0.0085(6)
C41 0.0295(7) 0.0259(6) 0.0186(6) -0.0069(5) -0.0032(5) -0.0042(5)
C42 0.0312(7) 0.0258(6) 0.0250(6) -0.0073(5) -0.0022(5) -0.0053(5)
C43 0.0376(8) 0.0303(7) 0.0405(8) -0.0131(6) -0.0047(6) -0.0069(6)
C44 0.0327(8) 0.0406(8) 0.0493(9) -0.0123(6) -0.0091(7) -0.0088(7)
C45 0.0306(7) 0.0356(8) 0.0397(8) -0.0022(6) -0.0094(6) -0.0036(6)
C46 0.0327(7) 0.0281(7) 0.0225(6) -0.0052(5) -0.0037(5) -0.0019(5)
C51 0.0343(7) 0.0201(6) 0.0317(7) -0.0079(5) -0.0052(5) -0.0083(5)
C52 0.0380(7) 0.0208(6) 0.0345(7) -0.0071(5) -0.0020(6) -0.0070(5)
C53 0.0455(8) 0.0190(6) 0.0413(8) -0.0050(6) -0.0092(6) -0.0080(6)
C54 0.0380(8) 0.0209(7) 0.0592(10) 0.0003(6) -0.0101(7) -0.0134(6)
C55 0.0356(8) 0.0264(7) 0.0582(10) -0.0070(6) 0.0004(7) -0.0179(7)
C56 0.0371(8) 0.0252(7) 0.0400(8) -0.0096(6) 0.0004(6) -0.0098(6)
C61 0.0295(7) 0.0258(7) 0.0310(7) -0.0005(5) -0.0023(5) -0.0002(5)
C62 0.0331(7) 0.0257(7) 0.0377(8) 0.0002(6) -0.0033(6) -0.0039(6)
C63 0.0377(8) 0.0269(7) 0.0608(10) 0.0009(6) -0.0024(7) -0.0122(7)
C64 0.0550(10) 0.0227(7) 0.0721(12) -0.0025(7) 0.0082(9) -0.0007(8)
C65 0.0668(12) 0.0333(8) 0.0466(10) 0.0006(8) 0.0034(9) 0.0101(7)
C66 0.0585(10) 0.0337(8) 0.0326(8) -0.0005(7) -0.0054(7) 0.0022(6)
C231 0.0565(10) 0.0408(9) 0.0334(8) -0.0119(7) 0.0104(7) -0.0073(7)
C251 0.0575(10) 0.0474(9) 0.0465(9) -0.0106(8) -0.0226(8) -0.0145(8)
C331 0.0702(14) 0.120(2) 0.0358(10) -0.0263(14) -0.0193(9) -0.0135(11)
C351 0.0715(13) 0.0626(12) 0.0573(11) -0.0235(10) 0.0172(10) -0.0312(10)
C531 0.0671(12) 0.0261(8) 0.0518(10) -0.0012(7) -0.0065(9) 0.0021(7)
C551 0.0394(9) 0.0400(9) 0.0971(16) -0.0061(7) 0.0141(10) -0.0171(10)
C631 0.0791(14) 0.0367(10) 0.0964(17) 0.0042(9) -0.0255(12) -0.0314(10)
C651 0.132(2) 0.0508(12) 0.0584(13) 0.0010(13) 0.0017(14) 0.0264(11)

loop_
_atom_type_symbol
_atom_type_description
_atom_type_scat_dispersion_real
_atom_type_scat_dispersion_imag
_atom_type_scat_source
C C 0.0033 0.0016 'International Tables Vol C Tables 4.2.6.8 and 6.1.1.4'
H H 0.0000 0.0000 'International Tables Vol C Tables 4.2.6.8 and 6.1.1.4'
N N 0.0061 0.0033 'International Tables Vol C Tables 4.2.6.8 and 6.1.1.4'

loop_
_geom_angle_atom_site_label_1
_geom_angle_atom_site_label_2
_geom_angle_atom_site_label_3
_geom_angle
N3 N2 N1 111.74(10)
N2 N1 H1 115.6(11)
C11 N1 H1 116.7(11)
N2 N1 C11 116.07(10)
N2 N3 C41 114.02(10)
C12 C11 C16 121.24(12)
C12 C11 N1 118.55(11)
C16 C11 N1 120.19(12)
C13 C12 C11 118.53(12)
C13 C12 C21 118.68(13)
C11 C12 C21 122.79(11)
C14 C13 C12 120.87(15)
C14 C13 H13A 119.6
C12 C13 H13A 119.6
C13 C14 C15 119.84(14)
C13 C14 H14A 120.1
C15 C14 H14A 120.1
C14 C15 C16 121.68(13)
C14 C15 H15A 119.2
C16 C15 H15A 119.2
C15 C16 C11 117.80(13)
C15 C16 C31 118.69(12)
C11 C16 C31 123.49(12)
C22 C21 C26 118.50(12)
C22 C21 C12 121.95(12)
C26 C21 C12 119.46(12)
C21 C22 C23 121.38(13)
C21 C22 H22A 119.3
C23 C22 H22A 119.3
C24 C23 C22 118.34(13)
C24 C23 C231 121.23(13)
C22 C23 C231 120.39(13)
C25 C24 C23 121.87(12)
C25 C24 H24A 119.1
C23 C24 H24A 119.1
C24 C25 C26 118.61(13)
C24 C25 C251 121.12(13)
C26 C25 C251 120.25(14)
C25 C26 C21 121.29(13)
C25 C26 H26A 119.4
C21 C26 H26A 119.4
C36 C31 C32 118.79(14)
C36 C31 C16 121.76(13)
C32 C31 C16 119.28(14)
C33 C32 C31 121.01(17)
C33 C32 H32A 119.5
C31 C32 H32A 119.5
C34 C33 C32 118.49(16)
C34 C33 C331 121.42(18)
C32 C33 C331 120.1(2)
C33 C34 C35 122.14(16)
C33 C34 H34A 118.9
C35 C34 H34A 118.9
C36 C35 C34 118.07(17)
C36 C35 C351 120.73(16)
C34 C35 C351 121.20(16)
C31 C36 C35 121.49(15)
C31 C36 H36A 119.3
C35 C36 H36A 119.3
C42 C41 C46 120.77(12)
C42 C41 N3 116.55(11)
C46 C41 N3 122.50(11)
C43 C42 C41 118.70(12)
C43 C42 C51 120.18(12)
C41 C42 C51 121.11(12)
C44 C43 C42 121.29(13)
C44 C43 H43A 119.4
C42 C43 H43A 119.4
C43 C44 C45 119.51(13)
C43 C44 H44A 120.2
C45 C44 H44A 120.2
C44 C45 C46 121.43(13)
C44 C45 H45A 119.3
C46 C45 H45A 119.3
C45 C46 C41 118.26(12)
C45 C46 C61 118.82(12)
C41 C46 C61 122.88(12)
C52 C51 C56 118.66(13)
C52 C51 C42 119.63(12)
C56 C51 C42 121.72(12)
C51 C52 C53 121.34(14)
C51 C52 H52A 119.3
C53 C52 H52A 119.3
C54 C53 C52 118.44(14)
C54 C53 C531 120.81(14)
C52 C53 C531 120.75(15)
C53 C54 C55 121.85(14)
C53 C54 H54A 119.1
C55 C54 H54A 119.1
C54 C55 C56 118.54(14)
C54 C55 C551 120.68(15)
C56 C55 C551 120.79(15)
C55 C56 C51 121.16(14)
C55 C56 H56A 119.4
C51 C56 H56A 119.4
C66 C61 C62 118.86(14)
C66 C61 C46 119.92(13)
C62 C61 C46 121.19(12)
C63 C62 C61 121.65(14)
C63 C62 H62A 119.2
C61 C62 H62A 119.2
C64 C63 C62 117.95(16)
C64 C63 C631 120.56(16)
C62 C63 C631 121.50(16)
C65 C64 C63 121.76(15)
C65 C64 H64A 119.1
C63 C64 H64A 119.1
C64 C65 C66 118.88(15)
C64 C65 C651 120.96(18)
C66 C65 C651 120.2(2)
C61 C66 C65 120.86(16)
C61 C66 H66A 119.6
C65 C66 H66A 119.6
C23 C231 H23A 109.5
C23 C231 H23B 109.5
H23A C231 H23B 109.5
C23 C231 H23C 109.5
H23A C231 H23C 109.5
H23B C231 H23C 109.5
C25 C251 H25A 109.5
C25 C251 H25B 109.5
H25A C251 H25B 109.5
C25 C251 H25C 109.5
H25A C251 H25C 109.5
H25B C251 H25C 109.5
C33 C331 H33A 109.5
C33 C331 H33B 109.5
H33A C331 H33B 109.5
C33 C331 H33C 109.5
H33A C331 H33C 109.5
H33B C331 H33C 109.5
C35 C351 H35A 109.5
C35 C351 H35B 109.5
H35A C351 H35B 109.5
C35 C351 H35C 109.5
H35A C351 H35C 109.5
H35B C351 H35C 109.5
C53 C531 H53A 109.5
C53 C531 H53B 109.5
H53A C531 H53B 109.5
C53 C531 H53C 109.5
H53A C531 H53C 109.5
H53B C531 H53C 109.5
C55 C551 H55A 109.5
C55 C551 H55B 109.5
H55A C551 H55B 109.5
C55 C551 H55C 109.5
H55A C551 H55C 109.5
H55B C551 H55C 109.5
C63 C631 H63A 109.5
C63 C631 H63B 109.5
H63A C631 H63B 109.5
C63 C631 H63C 109.5
H63A C631 H63C 109.5
H63B C631 H63C 109.5
C65 C651 H65A 109.5
C65 C651 H65B 109.5
H65A C651 H65B 109.5
C65 C651 H65C 109.5
H65A C651 H65C 109.5
H65B C651 H65C 109.5

loop_
_geom_bond_atom_site_label_1
_geom_bond_atom_site_label_2
_geom_bond_distance
N1 N2 1.3525(15)
N2 N3 1.2650(15)
N1 H1 0.892(17)
N1 C11 1.4213(16)
N3 C41 1.4317(16)
C11 C12 1.4088(19)
C11 C16 1.4109(18)
C12 C13 1.397(2)
C12 C21 1.4973(18)
C13 C14 1.386(2)
C13 H13A 0.9500
C14 C15 1.386(2)
C14 H14A 0.9500
C15 C16 1.395(2)
C15 H15A 0.9500
C16 C31 1.499(2)
C21 C22 1.3983(19)
C21 C26 1.4059(19)
C22 C23 1.3990(18)
C22 H22A 0.9500
C23 C24 1.399(2)
C23 C231 1.508(2)
C24 C25 1.391(2)
C24 H24A 0.9500
C25 C26 1.3949(19)
C25 C251 1.519(2)
C26 H26A 0.9500
C31 C36 1.391(2)
C31 C32 1.402(2)
C32 C33 1.398(2)
C32 H32A 0.9500
C33 C34 1.384(3)
C33 C331 1.523(3)
C34 C35 1.400(3)
C34 H34A 0.9500
C35 C36 1.395(2)
C35 C351 1.516(3)
C36 H36A 0.9500
C41 C42 1.4075(18)
C41 C46 1.4181(18)
C42 C43 1.3997(19)
C42 C51 1.4962(19)
C43 C44 1.386(2)
C43 H43A 0.9500
C44 C45 1.394(2)
C44 H44A 0.9500
C45 C46 1.398(2)
C45 H45A 0.9500
C46 C61 1.4998(19)
C51 C52 1.3953(19)
C51 C56 1.400(2)
C52 C53 1.4001(19)
C52 H52A 0.9500
C53 C54 1.391(2)
C53 C531 1.511(2)
C54 C55 1.393(2)
C54 H54A 0.9500
C55 C56 1.398(2)
C55 C551 1.520(2)
C56 H56A 0.9500
C61 C66 1.3928(19)
C61 C62 1.396(2)
C62 C63 1.396(2)
C62 H62A 0.9500
C63 C64 1.394(3)
C63 C631 1.512(3)
C64 C65 1.394(3)
C64 H64A 0.9500
C65 C66 1.395(2)
C65 C651 1.524(2)
C66 H66A 0.9500
C231 H23A 0.9800
C231 H23B 0.9800
C231 H23C 0.9800
C251 H25A 0.9800
C251 H25B 0.9800
C251 H25C 0.9800
C331 H33A 0.9800
C331 H33B 0.9800
C331 H33C 0.9800
C351 H35A 0.9800
C351 H35B 0.9800
C351 H35C 0.9800
C531 H53A 0.9800
C531 H53B 0.9800
C531 H53C 0.9800
C551 H55A 0.9800
C551 H55B 0.9800
C551 H55C 0.9800
C631 H63A 0.9800
C631 H63B 0.9800
C631 H63C 0.9800
C651 H65A 0.9800
C651 H65B 0.9800
C651 H65C 0.9800

loop_
_geom_torsion_atom_site_label_1
_geom_torsion_atom_site_label_2
_geom_torsion_atom_site_label_3
_geom_torsion_atom_site_label_4
_geom_torsion
C11 N1 N2 N3 159.72(11)
C41 N3 N2 N1 -179.29(10)
N2 N1 C11 C16 53.75(16)
N2 N3 C41 C46 43.51(16)
C11 C12 C21 C22 48.47(19)
C11 C16 C31 C36 53.1(2)
C41 C42 C51 C56 50.48(18)
C41 C46 C61 C62 61.70(19)
N2 N1 C11 C12 -127.86(13)
C16 C11 C12 C13 -0.3(2)
N1 C11 C12 C13 -178.65(13)
C16 C11 C12 C21 179.98(13)
N1 C11 C12 C21 1.6(2)
C11 C12 C13 C14 -1.5(3)
C21 C12 C13 C14 178.27(17)
C12 C13 C14 C15 1.7(3)
C13 C14 C15 C16 -0.1(3)
C14 C15 C16 C11 -1.6(3)
C14 C15 C16 C31 176.93(17)
C12 C11 C16 C15 1.8(2)
N1 C11 C16 C15 -179.86(14)
C12 C11 C16 C31 -176.69(13)
N1 C11 C16 C31 1.7(2)
C13 C12 C21 C22 -131.26(15)
C13 C12 C21 C26 45.34(19)
C11 C12 C21 C26 -134.93(14)
C26 C21 C22 C23 -0.15(19)
C12 C21 C22 C23 176.48(12)
C21 C22 C23 C24 -0.06(19)
C21 C22 C23 C231 -178.14(12)
C22 C23 C24 C25 -0.1(2)
C231 C23 C24 C25 177.98(13)
C23 C24 C25 C26 0.4(2)
C23 C24 C25 C251 -177.96(13)
C24 C25 C26 C21 -0.7(2)
C251 C25 C26 C21 177.76(13)
C22 C21 C26 C25 0.5(2)
C12 C21 C26 C25 -176.20(12)
C15 C16 C31 C36 -125.37(16)
C15 C16 C31 C32 50.0(2)
C11 C16 C31 C32 -131.51(15)
C36 C31 C32 C33 -0.3(2)
C16 C31 C32 C33 -175.84(13)
C31 C32 C33 C34 0.1(2)
C31 C32 C33 C331 179.80(16)
C32 C33 C34 C35 0.0(3)
C331 C33 C34 C35 -179.70(18)
C33 C34 C35 C36 0.1(3)
C33 C34 C35 C351 -179.98(16)
C32 C31 C36 C35 0.4(2)
C16 C31 C36 C35 175.83(13)
C34 C35 C36 C31 -0.3(2)
C351 C35 C36 C31 179.77(15)
N2 N3 C41 C42 -141.40(12)
C46 C41 C42 C43 0.08(19)
N3 C41 C42 C43 -175.11(12)
C46 C41 C42 C51 179.61(12)
N3 C41 C42 C51 4.43(18)
C41 C42 C43 C44 -1.6(2)
C51 C42 C43 C44 178.88(14)
C42 C43 C44 C45 1.4(2)
C43 C44 C45 C46 0.4(2)
C44 C45 C46 C41 -1.8(2)
C44 C45 C46 C61 175.94(14)
C42 C41 C46 C45 1.59(19)
N3 C41 C46 C45 176.48(12)
C42 C41 C46 C61 -176.10(12)
N3 C41 C46 C61 -1.20(19)
C43 C42 C51 C52 49.81(18)
C41 C42 C51 C52 -129.72(13)
C43 C42 C51 C56 -129.99(15)
C56 C51 C52 C53 -0.9(2)
C42 C51 C52 C53 179.28(12)
C51 C52 C53 C54 0.0(2)
C51 C52 C53 C531 -179.48(14)
C52 C53 C54 C55 1.1(2)
C531 C53 C54 C55 -179.49(14)
C53 C54 C55 C56 -1.1(2)
C53 C54 C55 C551 179.17(15)
C54 C55 C56 C51 0.1(2)
C551 C55 C56 C51 179.83(14)
C52 C51 C56 C55 0.9(2)
C42 C51 C56 C55 -179.31(13)
C45 C46 C61 C66 62.08(19)
C41 C46 C61 C66 -120.24(16)
C45 C46 C61 C62 -115.98(16)
C66 C61 C62 C63 1.9(2)
C46 C61 C62 C63 179.97(13)
C61 C62 C63 C64 -0.6(2)
C61 C62 C63 C631 179.27(16)
C62 C63 C64 C65 -1.0(3)
C631 C63 C64 C65 179.08(18)
C63 C64 C65 C66 1.4(3)
C63 C64 C65 C651 -178.4(2)
C62 C61 C66 C65 -1.5(2)
C46 C61 C66 C65 -179.63(16)
C64 C65 C66 C61 -0.1(3)
C651 C65 C66 C61 179.70(19)

loop_
_cod_related_entry_id
_cod_related_entry_database
_cod_related_entry_code
1 ChemSpider 21123783
